data_4127875
loop_
_publ_author_name
'Eymann, L\'eonard Y M'
'Varava, Paul'
'Shved, Andrei M.'
'Curchod, Basile F. E.'
'Liu, Yizhu'
'Planes, Oph\'elie M'
'Sienkiewicz, Andrzej'
'Scopelliti, Rosario'
'Fadaei Tirani, Farzaneh'
'Severin, Kay'

_publ_section_title
;
 Synthesis of Organic Super-Electron-Donors by Reaction of Nitrous Oxide
 with N-Heterocyclic Olefins.
;
_journal_issue 43
_journal_name_full 'Journal of the American Chemical Society'
_journal_page_first 17112
_journal_page_last 17116
_journal_paper_doi 10.1021/jacs.9b10660
_journal_volume 141
_journal_year 2019
_chemical_formula_moiety 'C56 H74 N6'
_chemical_formula_sum 'C56 H74 N6'
_chemical_formula_weight 831.21
_space_group_crystal_system triclinic
_space_group_IT_number 2
_space_group_name_Hall '-P 1'
_space_group_name_H-M_alt 'P -1'
_symmetry_space_group_name_Hall '-P 1'
_symmetry_space_group_name_H-M 'P -1'
_atom_sites_solution_hydrogens geom
_atom_sites_solution_primary dual
_atom_sites_solution_secondary difmap
_audit_creation_method SHELXL-2018/3
_cell_angle_alpha 90.074(4)
_cell_angle_beta 113.250(5)
_cell_angle_gamma 113.203(5)
_cell_formula_units_Z 1
_cell_length_a 10.6944(6)
_cell_length_b 11.7002(6)
_cell_length_c 12.5558(6)
_cell_measurement_reflns_used 5259
_cell_measurement_temperature 140.00(10)
_cell_measurement_theta_max 32.1710
_cell_measurement_theta_min 3.3220
_cell_volume 1303.65(15)
_computing_cell_refinement 'CrysAlisPro 1.171.39.46 (Rigaku OD, 2018)'
_computing_data_collection 'CrysAlisPro 1.171.39.46 (Rigaku OD, 2018)'
_computing_data_reduction 'CrysAlisPro 1.171.39.46 (Rigaku OD, 2018)'
_computing_molecular_graphics 'Mercury 4.0.0 (CCDC, 2018)'
_computing_publication_material 'CIFTab (Sheldrick, 2015)'
_computing_structure_refinement 'SHELXL-2018/3 (Sheldrick, 2018)'
_computing_structure_solution 'SHELXT (Sheldrick, 2015)'
_diffrn_ambient_environment N~2~
_diffrn_ambient_temperature 140.00(10)
_diffrn_detector 'CCD plate'
_diffrn_detector_area_resol_mean 5.2817
_diffrn_detector_type AtlasS2
_diffrn_measured_fraction_theta_full 0.999
_diffrn_measured_fraction_theta_max 0.879
_diffrn_measurement_details
;
List of Runs (angles in degrees, time in seconds):

  # Type    Start    End  Width  t~exp~   \w     \q     \k     \f   Frames
--------------------------------------------------------------------------
  1  \w    -55.00  52.00   1.00   10.00    --   19.75 -77.00-180.00  107
  2  \w     -9.00  95.00   1.00   10.00    --   19.75  77.00  30.00  104
  3  \w    -49.00  44.00   1.00   10.00    --   19.75 -38.00-120.00   93
  4  \w    -61.00  -2.00   1.00   10.00    --  -20.22 -77.00  90.00   59
  5  \w   -107.00 -82.00   1.00   10.00    --  -20.22 178.00-180.00   25
;
_diffrn_measurement_device 'four-circle diffractometer'
_diffrn_measurement_device_type 'SuperNova, Dual, Cu at home/near, AtlasS2'
_diffrn_measurement_method '\w scans'
_diffrn_radiation_monochromator mirror
_diffrn_radiation_probe x-ray
_diffrn_radiation_type 'Mo K\a'
_diffrn_radiation_wavelength 0.71073
_diffrn_reflns_av_R_equivalents 0.0218
_diffrn_reflns_av_unetI/netI 0.0443
_diffrn_reflns_Laue_measured_fraction_full 0.999
_diffrn_reflns_Laue_measured_fraction_max 0.879
_diffrn_reflns_limit_h_max 16
_diffrn_reflns_limit_h_min -16
_diffrn_reflns_limit_k_max 10
_diffrn_reflns_limit_k_min -17
_diffrn_reflns_limit_l_max 19
_diffrn_reflns_limit_l_min -19
_diffrn_reflns_number 15622
_diffrn_reflns_point_group_measured_fraction_full 0.999
_diffrn_reflns_point_group_measured_fraction_max 0.879
_diffrn_reflns_theta_full 25.242
_diffrn_reflns_theta_max 32.944
_diffrn_reflns_theta_min 2.480
_diffrn_source 'micro-focus sealed X-ray tube'
_diffrn_source_type 'SuperNova (Mo) X-ray Source'
_exptl_absorpt_coefficient_mu 0.062
_exptl_absorpt_correction_T_max 1.000
_exptl_absorpt_correction_T_min 0.213
_exptl_absorpt_correction_type gaussian
_exptl_absorpt_process_details
;
CrysAlisPro 1.171.39.46 (Rigaku Oxford Diffraction, 2018)
Numerical absorption correction based on gaussian integration over
a multifaceted crystal model.
Empirical absorption correction using spherical harmonics,
 implemented in SCALE3 ABSPACK scaling algorithm.
;
_exptl_crystal_colour 'clear intense yellow'
_exptl_crystal_density_diffrn 1.059
_exptl_crystal_description prism
_exptl_crystal_F_000 452
_exptl_crystal_size_max 0.780
_exptl_crystal_size_mid 0.573
_exptl_crystal_size_min 0.478
_refine_diff_density_max 0.360
_refine_diff_density_min -0.251
_refine_diff_density_rms 0.043
_refine_ls_extinction_coef 0.010(2)
_refine_ls_extinction_expression Fc^*^=kFc[1+0.001xFc^2^\l^3^/sin(2\q)]^-1/4^
_refine_ls_extinction_method 'SHELXL-2018/3 (Sheldrick 2018)'
_refine_ls_goodness_of_fit_ref 1.026
_refine_ls_hydrogen_treatment constr
_refine_ls_matrix_type full
_refine_ls_number_parameters 289
_refine_ls_number_reflns 8604
_refine_ls_number_restraints 0
_refine_ls_restrained_S_all 1.026
_refine_ls_R_factor_all 0.0823
_refine_ls_R_factor_gt 0.0578
_refine_ls_shift/su_max 0.000
_refine_ls_shift/su_mean 0.000
_refine_ls_structure_factor_coef Fsqd
_refine_ls_weighting_details 'w=1/[\s^2^(Fo^2^)+(0.0686P)^2^+0.2733P] where P=(Fo^2^+2Fc^2^)/3'
_refine_ls_weighting_scheme calc
_refine_ls_wR_factor_gt 0.1384
_refine_ls_wR_factor_ref 0.1558
_reflns_Friedel_coverage 0.000
_reflns_number_gt 6271
_reflns_number_total 8604
_reflns_threshold_expression 'I > 2\s(I)'
_cod_data_source_file ja9b10660_si_002.cif
_cod_data_source_block le-7-83-1
_cod_original_cell_volume 1303.64(13)
_cod_database_code 4127875
_shelx_shelxl_version_number 2018/3
_shelx_space_group_comment
;
The symmetry employed for this shelxl refinement is uniquely defined
by the following loop, which should always be used as a source of
symmetry information in preference to the above space-group names.
They are only intended as comments.
;
_shelx_estimated_absorpt_t_min 0.953
_shelx_estimated_absorpt_t_max 0.971

loop_
_space_group_symop_operation_xyz
'x, y, z'
'-x, -y, -z'

loop_
_atom_site_label
_atom_site_type_symbol
_atom_site_fract_x
_atom_site_fract_y
_atom_site_fract_z
_atom_site_U_iso_or_equiv
_atom_site_adp_type
_atom_site_occupancy
_atom_site_site_symmetry_order
_atom_site_calc_flag
_atom_site_refinement_flags_posn
_atom_site_refinement_flags_adp
N1 N 0.57216(10) 0.32295(8) 0.55866(8) 0.01857(18) Uani 1 1 d . .
N2 N 0.67626(10) 0.32235(8) 0.74870(8) 0.02037(19) Uani 1 1 d . .
N3 N 0.51255(10) 0.05886(8) 0.50440(8) 0.01902(18) Uani 1 1 d . .
C1 C 0.62460(13) 0.44446(10) 0.62069(10) 0.0246(2) Uani 1 1 d . .
H1 H 0.616445 0.515082 0.586538 0.030 Uiso 1 1 calc R U
C2 C 0.68785(13) 0.44394(10) 0.73579(10) 0.0247(2) Uani 1 1 d . .
H2 H 0.732795 0.513948 0.797919 0.030 Uiso 1 1 calc R U
C3 C 0.60475(11) 0.24571(9) 0.63866(9) 0.01759(19) Uani 1 1 d . .
C4 C 0.57559(12) 0.12082(10) 0.61835(9) 0.0201(2) Uani 1 1 d . .
H4 H 0.598723 0.077754 0.682311 0.024 Uiso 1 1 calc R U
C5 C 0.47837(12) 0.28318(10) 0.43440(9) 0.0215(2) Uani 1 1 d . .
C6 C 0.32170(13) 0.22085(11) 0.39423(11) 0.0264(2) Uani 1 1 d . .
C7 C 0.23408(16) 0.18234(15) 0.27288(12) 0.0402(3) Uani 1 1 d . .
H7 H 0.127551 0.139300 0.243113 0.048 Uiso 1 1 calc R U
C8 C 0.2991(2) 0.20558(19) 0.19572(13) 0.0525(4) Uani 1 1 d . .
H8 H 0.237565 0.177624 0.113317 0.063 Uiso 1 1 calc R U
C9 C 0.45382(19) 0.26944(17) 0.23715(13) 0.0467(4) Uani 1 1 d . .
H9 H 0.497156 0.286414 0.182566 0.056 Uiso 1 1 calc R U
C10 C 0.54736(15) 0.30939(12) 0.35775(11) 0.0298(3) Uani 1 1 d . .
C11 C 0.24767(14) 0.19088(13) 0.47791(13) 0.0335(3) Uani 1 1 d . .
H11 H 0.327735 0.234605 0.559189 0.040 Uiso 1 1 calc R U
C12 C 0.17996(18) 0.04964(16) 0.4790(2) 0.0549(5) Uani 1 1 d . .
H12A H 0.095165 0.004819 0.402181 0.082 Uiso 1 1 calc R U
H12B H 0.144363 0.035013 0.540832 0.082 Uiso 1 1 calc R U
H12C H 0.256810 0.018200 0.494523 0.082 Uiso 1 1 calc R U
C13 C 0.12631(19) 0.23927(16) 0.45068(19) 0.0534(4) Uani 1 1 d . .
H13A H 0.169656 0.330085 0.449706 0.080 Uiso 1 1 calc R U
H13B H 0.088854 0.224690 0.511486 0.080 Uiso 1 1 calc R U
H13C H 0.042869 0.193970 0.373449 0.080 Uiso 1 1 calc R U
C14 C 0.71741(16) 0.37206(15) 0.40327(13) 0.0385(3) Uani 1 1 d . .
H14 H 0.760562 0.421513 0.484293 0.046 Uiso 1 1 calc R U
C15 C 0.7722(3) 0.4631(2) 0.32836(19) 0.0696(6) Uani 1 1 d . .
H15A H 0.739804 0.415724 0.250599 0.104 Uiso 1 1 calc R U
H15B H 0.882470 0.507337 0.367068 0.104 Uiso 1 1 calc R U
H15C H 0.729732 0.524894 0.319078 0.104 Uiso 1 1 calc R U
C16 C 0.7760(2) 0.2711(2) 0.4136(3) 0.0770(7) Uani 1 1 d . .
H16A H 0.747076 0.217370 0.467439 0.116 Uiso 1 1 calc R U
H16B H 0.886086 0.311958 0.444462 0.116 Uiso 1 1 calc R U
H16C H 0.732559 0.219158 0.335684 0.116 Uiso 1 1 calc R U
C17 C 0.72232(12) 0.27955(10) 0.85791(9) 0.0206(2) Uani 1 1 d . .
C18 C 0.86535(13) 0.28069(11) 0.90844(10) 0.0245(2) Uani 1 1 d . .
C19 C 0.90991(15) 0.24443(13) 1.01810(11) 0.0332(3) Uani 1 1 d . .
H19 H 1.006695 0.244970 1.055209 0.040 Uiso 1 1 calc R U
C20 C 0.81509(16) 0.20771(15) 1.07346(12) 0.0391(3) Uani 1 1 d . .
H20 H 0.848291 0.185229 1.148964 0.047 Uiso 1 1 calc R U
C21 C 0.67255(15) 0.20337(14) 1.02015(12) 0.0355(3) Uani 1 1 d . .
H21 H 0.608019 0.176208 1.058684 0.043 Uiso 1 1 calc R U
C22 C 0.62230(13) 0.23832(11) 0.91062(10) 0.0262(2) Uani 1 1 d . .
C23 C 0.96845(14) 0.31819(13) 0.84683(11) 0.0306(3) Uani 1 1 d . .
H23 H 0.921349 0.350678 0.775270 0.037 Uiso 1 1 calc R U
C24 C 0.98527(18) 0.20426(17) 0.80620(17) 0.0559(5) Uani 1 1 d . .
H24A H 1.034716 0.172542 0.875130 0.084 Uiso 1 1 calc R U
H24B H 1.046432 0.229640 0.761880 0.084 Uiso 1 1 calc R U
H24C H 0.885477 0.137425 0.755510 0.084 Uiso 1 1 calc R U
C25 C 1.12381(16) 0.42354(14) 0.92518(14) 0.0407(3) Uani 1 1 d . .
H25A H 1.112235 0.496306 0.951117 0.061 Uiso 1 1 calc R U
H25B H 1.184357 0.449231 0.880391 0.061 Uiso 1 1 calc R U
H25C H 1.174377 0.392572 0.994232 0.061 Uiso 1 1 calc R U
C26 C 0.46548(14) 0.23358(13) 0.85118(12) 0.0326(3) Uani 1 1 d . .
H26 H 0.444716 0.243525 0.767633 0.039 Uiso 1 1 calc R U
C27 C 0.45627(18) 0.34198(17) 0.90975(16) 0.0484(4) Uani 1 1 d . .
H27A H 0.477478 0.335267 0.992293 0.073 Uiso 1 1 calc R U
H27B H 0.354928 0.337765 0.868324 0.073 Uiso 1 1 calc R U
H27C H 0.530470 0.422756 0.906378 0.073 Uiso 1 1 calc R U
C28 C 0.34500(18) 0.10658(17) 0.8487(2) 0.0666(6) Uani 1 1 d . .
H28A H 0.352175 0.038096 0.809997 0.100 Uiso 1 1 calc R U
H28B H 0.245075 0.104465 0.804796 0.100 Uiso 1 1 calc R U
H28C H 0.360372 0.095613 0.929557 0.100 Uiso 1 1 calc R U

loop_
_atom_site_aniso_label
_atom_site_aniso_U_11
_atom_site_aniso_U_22
_atom_site_aniso_U_33
_atom_site_aniso_U_23
_atom_site_aniso_U_13
_atom_site_aniso_U_12
N1 0.0227(4) 0.0161(4) 0.0165(4) 0.0034(3) 0.0064(3) 0.0100(3)
N2 0.0275(4) 0.0156(4) 0.0152(4) 0.0018(3) 0.0053(3) 0.0104(3)
N3 0.0213(4) 0.0148(4) 0.0194(4) 0.0015(3) 0.0058(3) 0.0093(3)
C1 0.0316(6) 0.0156(5) 0.0249(6) 0.0043(4) 0.0089(5) 0.0118(4)
C2 0.0327(6) 0.0154(4) 0.0234(5) 0.0009(4) 0.0086(5) 0.0113(4)
C3 0.0185(4) 0.0175(4) 0.0156(4) 0.0025(4) 0.0051(4) 0.0088(3)
C4 0.0247(5) 0.0172(4) 0.0169(5) 0.0032(4) 0.0051(4) 0.0114(4)
C5 0.0277(5) 0.0214(5) 0.0173(5) 0.0050(4) 0.0063(4) 0.0157(4)
C6 0.0264(5) 0.0262(5) 0.0244(6) 0.0027(4) 0.0041(4) 0.0162(4)
C7 0.0342(7) 0.0484(8) 0.0285(7) -0.0006(6) -0.0021(5) 0.0243(6)
C8 0.0565(10) 0.0771(12) 0.0193(6) 0.0007(7) -0.0001(6) 0.0409(9)
C9 0.0601(10) 0.0711(11) 0.0224(6) 0.0140(7) 0.0181(7) 0.0405(9)
C10 0.0398(7) 0.0357(6) 0.0221(6) 0.0099(5) 0.0140(5) 0.0232(5)
C11 0.0229(5) 0.0353(6) 0.0365(7) 0.0027(5) 0.0093(5) 0.0104(5)
C12 0.0405(8) 0.0472(9) 0.0964(15) 0.0312(9) 0.0409(9) 0.0259(7)
C13 0.0526(9) 0.0441(9) 0.0848(14) 0.0155(9) 0.0407(10) 0.0297(7)
C14 0.0421(7) 0.0474(8) 0.0357(7) 0.0127(6) 0.0255(6) 0.0195(6)
C15 0.0804(14) 0.0616(12) 0.0581(12) 0.0197(10) 0.0422(11) 0.0097(10)
C16 0.0482(10) 0.0707(13) 0.138(2) 0.0359(14) 0.0538(13) 0.0364(10)
C17 0.0256(5) 0.0181(4) 0.0150(5) 0.0023(4) 0.0053(4) 0.0099(4)
C18 0.0274(5) 0.0256(5) 0.0197(5) 0.0028(4) 0.0071(4) 0.0135(4)
C19 0.0320(6) 0.0406(7) 0.0264(6) 0.0118(5) 0.0072(5) 0.0202(5)
C20 0.0423(7) 0.0480(8) 0.0253(6) 0.0185(6) 0.0112(6) 0.0210(6)
C21 0.0369(7) 0.0435(7) 0.0266(6) 0.0140(6) 0.0159(5) 0.0153(6)
C22 0.0278(5) 0.0270(5) 0.0226(5) 0.0047(4) 0.0098(5) 0.0115(4)
C23 0.0291(6) 0.0415(7) 0.0230(6) 0.0030(5) 0.0102(5) 0.0181(5)
C24 0.0406(8) 0.0557(10) 0.0652(11) -0.0220(9) 0.0228(8) 0.0149(7)
C25 0.0402(7) 0.0369(7) 0.0408(8) -0.0006(6) 0.0216(6) 0.0084(6)
C26 0.0269(6) 0.0401(7) 0.0293(6) 0.0082(5) 0.0116(5) 0.0135(5)
C27 0.0437(8) 0.0576(10) 0.0509(9) 0.0076(8) 0.0186(7) 0.0303(7)
C28 0.0325(8) 0.0480(10) 0.1022(17) 0.0144(10) 0.0213(9) 0.0088(7)

loop_
_atom_type_symbol
_atom_type_description
_atom_type_scat_dispersion_real
_atom_type_scat_dispersion_imag
_atom_type_scat_source
C C 0.0033 0.0016 'International Tables Vol C Tables 4.2.6.8 and 6.1.1.4'
H H 0.0000 0.0000 'International Tables Vol C Tables 4.2.6.8 and 6.1.1.4'
N N 0.0061 0.0033 'International Tables Vol C Tables 4.2.6.8 and 6.1.1.4'

loop_
_exptl_crystal_face_index_h
_exptl_crystal_face_index_k
_exptl_crystal_face_index_l
_exptl_crystal_face_perp_dist
-13 14 6 0.2110
-8 -9 8 0.3577
3 -16 1 0.3188
10 -16 -4 0.3313
13 1 -10 0.2983
-1 16 -2 0.1557
-11 9 -6 0.2249
-14 4 12 0.2067
-1 -6 16 0.4109
6 -8 12 0.4222
-11 -1 -4 0.3224
-6 7 16 0.4071
0 6 13 0.4198
5 4 10 0.4507
11 1 3 0.4629
-13 13 6 0.2043
-2 16 -3 0.1243
-1 15 -4 0.1360
-9 15 -4 0.1361
-4 15 -8 0.1484
-14 11 4 0.1896
-2 6 -15 0.2655
-9 8 -9 0.2367
-12 8 -4 0.2380
-3 -12 -3 0.3389
11 -12 -11 0.3564
-4 16 -5 0.1064
-8 16 -1 0.1369
-5 -1 -12 0.3008
-10 1 -5 0.2929
3 -4 -16 0.3639
7 -5 -17 0.3824

loop_
_geom_angle_atom_site_label_1
_geom_angle_atom_site_label_2
_geom_angle_atom_site_label_3
_geom_angle
_geom_angle_site_symmetry_1
C3 N1 C1 109.01(9) .
C3 N1 C5 126.40(9) .
C1 N1 C5 123.80(9) .
C3 N2 C2 109.76(9) .
C3 N2 C17 124.35(9) .
C2 N2 C17 125.79(9) .
N3 N3 C4 113.72(11) 2_656
C2 C1 N1 108.34(9) .
C2 C1 H1 125.8 .
N1 C1 H1 125.8 .
C1 C2 N2 107.79(10) .
C1 C2 H2 126.1 .
N2 C2 H2 126.1 .
C4 C3 N2 125.46(9) .
C4 C3 N1 129.44(9) .
N2 C3 N1 105.10(8) .
C3 C4 N3 119.02(9) .
C3 C4 H4 120.5 .
N3 C4 H4 120.5 .
C10 C5 C6 122.49(11) .
C10 C5 N1 118.33(10) .
C6 C5 N1 119.18(10) .
C7 C6 C5 117.61(12) .
C7 C6 C11 120.12(12) .
C5 C6 C11 122.23(10) .
C8 C7 C6 121.06(14) .
C8 C7 H7 119.5 .
C6 C7 H7 119.5 .
C7 C8 C9 120.37(13) .
C7 C8 H8 119.8 .
C9 C8 H8 119.8 .
C8 C9 C10 121.12(14) .
C8 C9 H9 119.4 .
C10 C9 H9 119.4 .
C9 C10 C5 117.33(13) .
C9 C10 C14 120.99(13) .
C5 C10 C14 121.60(11) .
C6 C11 C12 111.83(12) .
C6 C11 C13 112.75(12) .
C12 C11 C13 109.40(12) .
C6 C11 H11 107.5 .
C12 C11 H11 107.5 .
C13 C11 H11 107.5 .
C11 C12 H12A 109.5 .
C11 C12 H12B 109.5 .
H12A C12 H12B 109.5 .
C11 C12 H12C 109.5 .
H12A C12 H12C 109.5 .
H12B C12 H12C 109.5 .
C11 C13 H13A 109.5 .
C11 C13 H13B 109.5 .
H13A C13 H13B 109.5 .
C11 C13 H13C 109.5 .
H13A C13 H13C 109.5 .
H13B C13 H13C 109.5 .
C10 C14 C15 113.54(14) .
C10 C14 C16 109.70(13) .
C15 C14 C16 110.26(16) .
C10 C14 H14 107.7 .
C15 C14 H14 107.7 .
C16 C14 H14 107.7 .
C14 C15 H15A 109.5 .
C14 C15 H15B 109.5 .
H15A C15 H15B 109.5 .
C14 C15 H15C 109.5 .
H15A C15 H15C 109.5 .
H15B C15 H15C 109.5 .
C14 C16 H16A 109.5 .
C14 C16 H16B 109.5 .
H16A C16 H16B 109.5 .
C14 C16 H16C 109.5 .
H16A C16 H16C 109.5 .
H16B C16 H16C 109.5 .
C18 C17 C22 122.59(10) .
C18 C17 N2 118.88(10) .
C22 C17 N2 118.53(10) .
C19 C18 C17 117.43(11) .
C19 C18 C23 120.66(11) .
C17 C18 C23 121.90(10) .
C20 C19 C18 120.86(12) .
C20 C19 H19 119.6 .
C18 C19 H19 119.6 .
C21 C20 C19 120.68(12) .
C21 C20 H20 119.7 .
C19 C20 H20 119.7 .
C20 C21 C22 120.79(12) .
C20 C21 H21 119.6 .
C22 C21 H21 119.6 .
C21 C22 C17 117.56(11) .
C21 C22 C26 121.15(11) .
C17 C22 C26 121.28(11) .
C18 C23 C24 111.07(12) .
C18 C23 C25 112.00(11) .
C24 C23 C25 109.87(11) .
C18 C23 H23 107.9 .
C24 C23 H23 107.9 .
C25 C23 H23 107.9 .
C23 C24 H24A 109.5 .
C23 C24 H24B 109.5 .
H24A C24 H24B 109.5 .
C23 C24 H24C 109.5 .
H24A C24 H24C 109.5 .
H24B C24 H24C 109.5 .
C23 C25 H25A 109.5 .
C23 C25 H25B 109.5 .
H25A C25 H25B 109.5 .
C23 C25 H25C 109.5 .
H25A C25 H25C 109.5 .
H25B C25 H25C 109.5 .
C22 C26 C27 111.33(11) .
C22 C26 C28 111.63(12) .
C27 C26 C28 110.71(14) .
C22 C26 H26 107.7 .
C27 C26 H26 107.7 .
C28 C26 H26 107.7 .
C26 C27 H27A 109.5 .
C26 C27 H27B 109.5 .
H27A C27 H27B 109.5 .
C26 C27 H27C 109.5 .
H27A C27 H27C 109.5 .
H27B C27 H27C 109.5 .
C26 C28 H28A 109.5 .
C26 C28 H28B 109.5 .
H28A C28 H28B 109.5 .
C26 C28 H28C 109.5 .
H28A C28 H28C 109.5 .
H28B C28 H28C 109.5 .

loop_
_geom_bond_atom_site_label_1
_geom_bond_atom_site_label_2
_geom_bond_distance
_geom_bond_site_symmetry_2
N1 C3 1.3861(13) .
N1 C1 1.4022(14) .
N1 C5 1.4323(14) .
N2 C3 1.3857(13) .
N2 C2 1.3940(13) .
N2 C17 1.4271(13) .
N3 N3 1.2907(16) 2_656
N3 C4 1.3703(14) .
C1 C2 1.3332(16) .
C1 H1 0.9500 .
C2 H2 0.9500 .
C3 C4 1.3692(14) .
C4 H4 0.9500 .
C5 C10 1.3956(17) .
C5 C6 1.4009(16) .
C6 C7 1.3931(17) .
C6 C11 1.5142(19) .
C7 C8 1.371(2) .
C7 H7 0.9500 .
C8 C9 1.382(3) .
C8 H8 0.9500 .
C9 C10 1.3949(19) .
C9 H9 0.9500 .
C10 C14 1.5163(19) .
C11 C12 1.523(2) .
C11 C13 1.5333(19) .
C11 H11 1.0000 .
C12 H12A 0.9800 .
C12 H12B 0.9800 .
C12 H12C 0.9800 .
C13 H13A 0.9800 .
C13 H13B 0.9800 .
C13 H13C 0.9800 .
C14 C15 1.519(2) .
C14 C16 1.524(2) .
C14 H14 1.0000 .
C15 H15A 0.9800 .
C15 H15B 0.9800 .
C15 H15C 0.9800 .
C16 H16A 0.9800 .
C16 H16B 0.9800 .
C16 H16C 0.9800 .
C17 C18 1.4000(15) .
C17 C22 1.4029(16) .
C18 C19 1.3949(17) .
C18 C23 1.5165(17) .
C19 C20 1.382(2) .
C19 H19 0.9500 .
C20 C21 1.381(2) .
C20 H20 0.9500 .
C21 C22 1.3923(17) .
C21 H21 0.9500 .
C22 C26 1.5202(17) .
C23 C24 1.526(2) .
C23 C25 1.5299(19) .
C23 H23 1.0000 .
C24 H24A 0.9800 .
C24 H24B 0.9800 .
C24 H24C 0.9800 .
C25 H25A 0.9800 .
C25 H25B 0.9800 .
C25 H25C 0.9800 .
C26 C27 1.521(2) .
C26 C28 1.526(2) .
C26 H26 1.0000 .
C27 H27A 0.9800 .
C27 H27B 0.9800 .
C27 H27C 0.9800 .
C28 H28A 0.9800 .
C28 H28B 0.9800 .
C28 H28C 0.9800 .

loop_
_geom_torsion_atom_site_label_1
_geom_torsion_atom_site_label_2
_geom_torsion_atom_site_label_3
_geom_torsion_atom_site_label_4
_geom_torsion
_geom_torsion_site_symmetry_1
C3 N1 C1 C2 -0.10(13) .
C5 N1 C1 C2 170.32(10) .
N1 C1 C2 N2 -0.17(13) .
C3 N2 C2 C1 0.37(13) .
C17 N2 C2 C1 -176.20(10) .
C2 N2 C3 C4 179.48(10) .
C17 N2 C3 C4 -3.89(17) .
C2 N2 C3 N1 -0.42(12) .
C17 N2 C3 N1 176.21(9) .
C1 N1 C3 C4 -179.58(11) .
C5 N1 C3 C4 10.31(18) .
C1 N1 C3 N2 0.32(11) .
C5 N1 C3 N2 -169.79(10) .
N2 C3 C4 N3 -175.82(10) .
N1 C3 C4 N3 4.06(17) .
N3 N3 C4 C3 -178.78(11) 2_656
C3 N1 C5 C10 -106.22(13) .
C1 N1 C5 C10 85.05(13) .
C3 N1 C5 C6 74.36(14) .
C1 N1 C5 C6 -94.36(13) .
C10 C5 C6 C7 1.27(17) .
N1 C5 C6 C7 -179.33(10) .
C10 C5 C6 C11 179.02(11) .
N1 C5 C6 C11 -1.58(16) .
C5 C6 C7 C8 -0.5(2) .
C11 C6 C7 C8 -178.26(14) .
C6 C7 C8 C9 -0.8(2) .
C7 C8 C9 C10 1.3(3) .
C8 C9 C10 C5 -0.5(2) .
C8 C9 C10 C14 176.12(15) .
C6 C5 C10 C9 -0.79(18) .
N1 C5 C10 C9 179.81(11) .
C6 C5 C10 C14 -177.40(11) .
N1 C5 C10 C14 3.20(17) .
C7 C6 C11 C12 68.43(16) .
C5 C6 C11 C12 -109.27(14) .
C7 C6 C11 C13 -55.35(16) .
C5 C6 C11 C13 126.96(13) .
C9 C10 C14 C15 39.6(2) .
C5 C10 C14 C15 -143.94(15) .
C9 C10 C14 C16 -84.29(19) .
C5 C10 C14 C16 92.20(18) .
C3 N2 C17 C18 88.31(13) .
C2 N2 C17 C18 -95.60(14) .
C3 N2 C17 C22 -91.91(13) .
C2 N2 C17 C22 84.18(14) .
C22 C17 C18 C19 -2.98(17) .
N2 C17 C18 C19 176.79(10) .
C22 C17 C18 C23 176.32(11) .
N2 C17 C18 C23 -3.91(16) .
C17 C18 C19 C20 0.64(19) .
C23 C18 C19 C20 -178.67(12) .
C18 C19 C20 C21 1.5(2) .
C19 C20 C21 C22 -1.3(2) .
C20 C21 C22 C17 -0.9(2) .
C20 C21 C22 C26 179.87(13) .
C18 C17 C22 C21 3.13(17) .
N2 C17 C22 C21 -176.65(11) .
C18 C17 C22 C26 -177.66(11) .
N2 C17 C22 C26 2.56(16) .
C19 C18 C23 C24 68.73(16) .
C17 C18 C23 C24 -110.55(14) .
C19 C18 C23 C25 -54.53(16) .
C17 C18 C23 C25 126.19(13) .
C21 C22 C26 C27 74.56(17) .
C17 C22 C26 C27 -104.63(14) .
C21 C22 C26 C28 -49.72(19) .
C17 C22 C26 C28 131.09(15) .
